data_2300382
loop_
_publ_author_name
'Yakovenko, Andrey A.'
'Reibenspies, Joseph H.'
'Bhuvanesh, Nattamai'
'Zhou, Hong-Cai'

_publ_section_title
;
 Generation and applications of structure envelopes for porous
 metal--organic frameworks
;
_journal_coeditor_code fs5026
_journal_issue 2
_journal_name_full 'Journal of Applied Crystallography'
_journal_page_first 346
_journal_page_last 353
_journal_paper_doi 10.1107/S0021889812050935
_journal_volume 46
_journal_year 2013
_chemical_formula_moiety 'C8.5 H7 Cu1 N5 O2'
_chemical_formula_sum 'C8.5 H7 Cu N5 O2'
_chemical_formula_weight 274.7
_chemical_name_systematic ' ?'
_space_group_IT_number 15
_symmetry_cell_setting monoclinic
_symmetry_Int_Tables_number 15
_symmetry_space_group_name_Hall '-C 2yc'
_symmetry_space_group_name_H-M 'C 1 2/c 1'
_cell_angle_alpha 90
_cell_angle_beta 116.087(4)
_cell_angle_gamma 90
_cell_formula_units_Z 8
_cell_length_a 28.697(2)
_cell_length_b 9.2637(5)
_cell_length_c 9.3223(5)
_cell_measurement_temperature 295(2)
_cell_volume 2225.8(2)
_computing_cell_refinement 'TOPAS v.4.2 (Bruker AXS, 2009)'
_computing_data_reduction 'Fit 2D (Hammersley, 1996)'
_computing_molecular_graphics 'Chimera (Pettersen, 2004)'
_computing_publication_material 'Jana 2006 (Petricek, 2006)'
_computing_structure_refinement 'Jana 2006 (Petricek, 2006)'
_computing_structure_solution 'SUPERFLIP (Palatinus&Chapuis, 2007)'
_diffrn_ambient_temperature 295
_diffrn_detector 'Imaging Plate'
_diffrn_detector_type Mar345
_diffrn_measurement_device 'diffractometr at 1-BM line'
_diffrn_radiation_monochromator 'PSL DCM Si(111)'
_diffrn_radiation_type synchrotron
_diffrn_radiation_wavelength 0.6065
_diffrn_source synchrotron
_diffrn_source_type synchrotron
_exptl_absorpt_coefficient_mu 1.274
_exptl_crystal_density_diffrn 1.6391
_exptl_crystal_density_meas ?
_exptl_crystal_density_method 'not measured'
_exptl_crystal_F_000 1104
_pd_char_colour blue
_pd_char_particle_morphology 'samll crystalline powder'
_pd_instr_location
; 
1-BM-C line diffractometer, APS, Argonne National Lab (USA)
;
_pd_meas_2theta_range_inc 0.013
_pd_meas_2theta_range_max 24.994
_pd_meas_2theta_range_min 1.219
_pd_meas_number_of_points 1903
_pd_meas_scan_method fixed
_pd_prep_cool_rate 180
_pd_prep_pressure 101.325
_pd_prep_temperature 373
_pd_proc_2theta_range_inc 0.013
_pd_proc_2theta_range_max 24.719
_pd_proc_2theta_range_min 1.631
_pd_proc_ls_background_function '12 Legendre polynoms'
_pd_proc_ls_pref_orient_corr none
_pd_proc_ls_profile_function Pseudo-Voigt
_pd_proc_ls_prof_R_factor 0.0392
_pd_proc_ls_prof_wR_expected 0.0135
_pd_proc_ls_prof_wR_factor 0.0551
_pd_proc_wavelength 0.6065
_pd_spec_mounting 'capton capillary with He exchange gas'
_pd_spec_mount_mode transmission
_pd_spec_shape cylinder
_pd_spec_size_axial 10.0
_pd_spec_size_equat 0.9
_pd_spec_size_thick 0.9
_refine_ls_goodness_of_fit_all 4.070
_refine_ls_hydrogen_treatment constr
_refine_ls_number_constraints 43
_refine_ls_number_parameters 74
_refine_ls_number_restraints 28
_refine_ls_R_I_factor 0.0472
_refine_ls_shift/su_max 0.0182
_refine_ls_shift/su_mean 0.0021
_refine_ls_weighting_scheme sigma
_cod_data_source_file fs5026.cif
_cod_data_source_block PCN200a
_cod_depositor_comments
;
The following automatic conversions were performed:

'_exptl_crystal_density_meas' value 'not measured' was changed to '?'
- the value is perceived as not measured.

Automatic conversion script
Id: cif_fix_values 3008 2015-01-20 13:52:24Z robertas 
;
_cod_original_sg_symbol_H-M 'C 2/c'
_cod_original_formula_sum 'C8.5 H7 Cu1 N5 O2'
_cod_database_code 2300382

loop_
_symmetry_equiv_pos_site_id
_symmetry_equiv_pos_as_xyz
1 x,y,z
2 -x,y,-z+1/2
3 -x,-y,-z
4 x,-y,z+1/2
5 x+1/2,y+1/2,z
6 -x+1/2,y+1/2,-z+1/2
7 -x+1/2,-y+1/2,-z
8 x+1/2,-y+1/2,z+1/2

loop_
_atom_site_label
_atom_site_type_symbol
_atom_site_fract_x
_atom_site_fract_y
_atom_site_fract_z
_atom_site_adp_type
_atom_site_U_iso_or_equiv
_atom_site_symmetry_multiplicity
_atom_site_occupancy
_atom_site_calc_flag
Cu1 Cu 0.18682(19) 0.8289(6) 0.3113(6) Uiso 0.036(2) 8 1 d
O1 O 0.1250(6) 1.0750(18) 0.340(2) Uiso 0.062(4) 8 1 d
O2 O 0.1426(6) 1.177(2) 0.5772(18) Uiso 0.062(4) 8 1 d
N1 N 0.2178(5) 1.0042(18) 0.7372(14) Uiso 0.062(4) 8 1 d
N2 N 0.2550(4) 0.9029(19) 0.7914(13) Uiso 0.062(4) 8 1 d
N3 N 0.2522(4) 0.8284(14) 0.6666(17) Uiso 0.062(4) 8 1 d
N4 N 0.2139(5) 0.8802(17) 0.5343(14) Uiso 0.062(4) 8 1 d
N11 N 0.1415(3) 0.6590(9) 0.3297(12) Uiso 0.062(4) 8 1 d
C1 C 0.1493(3) 1.0864(14) 0.485(2) Uiso 0.062(4) 8 1 d
C2 C 0.1933(3) 0.9878(11) 0.5802(13) Uiso 0.062(4) 8 1 d
C11 C 0.1077(5) 0.7170(9) 0.3780(15) Uiso 0.062(4) 8 1 d
C12 C 0.0702(4) 0.6392(10) 0.4014(13) Uiso 0.062(4) 8 1 d
C13 C 0.06779(17) 0.4916(10) 0.3722(5) Uiso 0.062(4) 8 1 d
C14 C 0.1021(3) 0.4281(9) 0.3224(14) Uiso 0.062(4) 8 1 d
C15 C 0.1382(3) 0.5156(9) 0.3026(16) Uiso 0.062(4) 8 1 d
C16 C 0.02799(14) 0.4000(12) 0.39533(13) Uiso 0.062(4) 8 1 d
C17 C 0 0.3057(13) 0.25 Uiso 0.062(4) 4 1 d
H11a H 0.109707 0.819031 0.397655 Uiso 0.0747 8 1 d
H12a H 0.046969 0.685455 0.436102 Uiso 0.0747 8 1 d
H14a H 0.100856 0.326244 0.302152 Uiso 0.0747 8 1 d
H15a H 0.161855 0.471912 0.268001 Uiso 0.0747 8 1 d
H16a H 0.003934 0.46015 0.409283 Uiso 0.0747 8 1 d
H16b H 0.044724 0.341391 0.486102 Uiso 0.0747 8 1 d
H17a H 0.02337 0.24148 0.23773 Uiso 0.0747 8 1 d

loop_
_atom_type_symbol
_atom_type_scat_dispersion_real
_atom_type_scat_dispersion_imag
_atom_type_scat_source
C 0.0021 0.0012 'International Tables Vol C tables 4.2.6.8 and 6.1.1.1'
H 0.0000 0.0000 'International Tables Vol C tables 4.2.6.8 and 6.1.1.1'
Cu 0.3366 0.9603 'International Tables Vol C tables 4.2.6.8 and 6.1.1.1'
N 0.0043 0.0024 'International Tables Vol C tables 4.2.6.8 and 6.1.1.1'
O 0.0077 0.0044 'International Tables Vol C tables 4.2.6.8 and 6.1.1.1'

loop_
_geom_angle_atom_site_label_1
_geom_angle_atom_site_label_2
_geom_angle_atom_site_label_3
_geom_angle_site_symmetry_1
_geom_angle_site_symmetry_3
_geom_angle
O2 Cu1 N1 4_574 4_574 79.1(7)
O2 Cu1 N4 4_574 . 161.7(8)
O2 Cu1 N11 4_574 . 87.2(7)
N1 Cu1 N4 4_574 . 98.5(6)
N1 Cu1 N11 4_574 . 166.2(4)
N4 Cu1 N11 . . 93.9(6)
Cu1 O2 C1 4_575 . 120.7(12)
Cu1 N1 N2 4_575 . 142.4(9)
Cu1 N1 C2 4_575 . 111.2(9)
N2 N1 C2 . . 106.5(13)
N1 N2 N3 . . 107.6(10)
N2 N3 N4 . . 109.5(13)
Cu1 N4 N3 . . 133.4(13)
Cu1 N4 C2 . . 120.6(9)
N3 N4 C2 . . 106.1(12)
Cu1 N11 C11 . . 107.0(7)
Cu1 N11 C15 . . 136.0(10)
C11 N11 C15 . . 117.0(11)
O1 C1 O2 . . 128.4(13)
O1 C1 C2 . . 121.6(15)
O2 C1 C2 . . 110.0(13)
N1 C2 N4 . . 110.4(10)
N1 C2 C1 . . 119.0(12)
N4 C2 C1 . . 130.6(11)
N11 C11 C12 . . 124.5(9)
N11 C11 H11a . . 117.7259
C12 C11 H11a . . 117.7278
C11 C12 C13 . . 117.0(11)
C11 C12 H12a . . 121.4957
C13 C12 H12a . . 121.4961
C12 C13 C14 . . 120.0(9)
C12 C13 C16 . . 120.0(8)
C14 C13 C16 . . 120.0(8)
C13 C14 C15 . . 118.4(8)
C13 C14 H14a . . 120.7761
C15 C14 H14a . . 120.7776
N11 C15 C14 . . 123.0(12)
N11 C15 H15a . . 118.4987
C14 C15 H15a . . 118.4991
C13 C16 C17 . . 109.5(3)
C13 C16 H16a . . 109.4702
C13 C16 H16b . . 109.47
C17 C16 H16a . . 109.4722
C17 C16 H16b . . 109.4717
H16a C16 H16b . . 109.4672
C16 C17 C16 . 2_555 109.5(9)
C16 C17 H17a . . 110.4
C16 C17 H17a . 2_555 112.5(2)
C16 C17 H17a 2_555 . 112.5(2)
C16 C17 H17a 2_555 2_555 110.4(2)
H17a C17 H17a . 2_555 101.5

loop_
_geom_bond_atom_site_label_1
_geom_bond_atom_site_label_2
_geom_bond_site_symmetry_2
_geom_bond_distance
Cu1 O2 4_574 1.985(15)
Cu1 N1 4_574 2.049(17)
Cu1 N4 . 1.932(13)
Cu1 N11 . 2.096(12)
O1 C1 . 1.23(2)
O2 C1 . 1.27(3)
N1 N2 . 1.34(2)
N1 C2 . 1.325(16)
N2 N3 . 1.32(2)
N3 N4 . 1.329(16)
N4 C2 . 1.32(2)
N11 C11 . 1.347(19)
N11 C15 . 1.348(12)
C1 C2 . 1.493(13)
C11 C12 . 1.39(2)
C11 H11a . 0.96
C12 C13 . 1.391(13)
C12 H12a . 0.96
C13 C14 . 1.390(13)
C13 C16 . 1.512(10)
C14 C15 . 1.391(15)
C14 H14a . 0.96
C15 H15a . 0.96
C16 C17 . 1.512(10)
C16 H16a . 0.94
C16 H16b . 0.94
C17 H17a . 0.94
C17 H17a 2_555 0.94
